data_2011457
loop_
_publ_author_name
'Gili, Pedro'
'N\'u\~nez, Pedro'
'Mart\'in-Zarza, Pedro'
'Lorenzo-Luis, Pablo A.'

_publ_section_title
;
 A new inorganic--organic hybrid: tetraimidazolium octamolybdate(VI)
 containing the \b-form of the [Mo~8~O~26~]^4{-^} anion
;
_journal_issue 10
_journal_name_full 'Acta Crystallographica Section C'
_journal_page_first e441
_journal_page_last e442
_journal_paper_doi 10.1107/S0108270100012221
_journal_volume 56
_journal_year 2000
_chemical_formula_iupac '(C3 H5 N2)4 [Mo8 O26]'
_chemical_formula_moiety '4C3 H5 N2 1+, Mo8 O26 4-'
_chemical_formula_sum 'C12 H20 Mo8 N8 O26'
_chemical_formula_weight 1459.88
_chemical_name_common 'Tetraimidazolium octamolybdate(VI)'
_chemical_name_systematic
;
 ?
;
_space_group_IT_number 2
_symmetry_cell_setting triclinic
_symmetry_space_group_name_Hall '-P 1'
_symmetry_space_group_name_H-M 'P -1'
_cell_angle_alpha 83.938(11)
_cell_angle_beta 75.667(12)
_cell_angle_gamma 64.891(10)
_cell_formula_units_Z 1
_cell_length_a 9.3491(15)
_cell_length_b 9.7506(12)
_cell_length_c 10.3634(16)
_cell_measurement_reflns_used 25
_cell_measurement_temperature 293
_cell_measurement_theta_max 30.44
_cell_measurement_theta_min 2.8
_cell_volume 828.8(2)
_computing_cell_refinement 'CAD-4 EXPRESS'
_computing_data_collection 'CAD-4 EXPRESS (Enraf-Nonius, 1994)'
_computing_data_reduction 'XCAD4/PC (Harms, 1996)'
_computing_publication_material 'PLATON (Spek, 1990)'
_computing_structure_refinement 'SHELXL97 (Sheldrick, 1997)'
_computing_structure_solution 'SIR97 (Altomare et al., 1999)'
_diffrn_ambient_temperature 293
_diffrn_measurement_device_type 'Enraf-nonius CAD-4'
_diffrn_measurement_method \w
_diffrn_radiation_monochromator graphite
_diffrn_radiation_source 'fine-focus sealed tube'
_diffrn_radiation_type MoK\a
_diffrn_radiation_wavelength .71069
_diffrn_reflns_av_R_equivalents .018
_diffrn_reflns_av_sigmaI/netI .0169
_diffrn_reflns_limit_h_max 13
_diffrn_reflns_limit_h_min 0
_diffrn_reflns_limit_k_max 13
_diffrn_reflns_limit_k_min -12
_diffrn_reflns_limit_l_max 14
_diffrn_reflns_limit_l_min -14
_diffrn_reflns_number 5293
_diffrn_reflns_reduction_process
;
 ?
;
_diffrn_reflns_theta_max 30.40
_diffrn_reflns_theta_min 2.82
_diffrn_standards_decay_% 0
_diffrn_standards_interval_time 120
_diffrn_standards_number 3
_exptl_absorpt_coefficient_mu 3.035
_exptl_absorpt_correction_T_max .569
_exptl_absorpt_correction_T_min .402
_exptl_absorpt_correction_type psi-scan
_exptl_absorpt_process_details '(North et al., 1968)'
_exptl_crystal_colour colourless
_exptl_crystal_density_diffrn 2.925
_exptl_crystal_density_method 'not measured'
_exptl_crystal_description prism
_exptl_crystal_F_000 692
_exptl_crystal_size_max .3
_exptl_crystal_size_mid .25
_exptl_crystal_size_min .2
_refine_diff_density_max .544
_refine_diff_density_min -.983
_refine_ls_extinction_method none
_refine_ls_goodness_of_fit_ref .927
_refine_ls_hydrogen_treatment constr
_refine_ls_matrix_type full
_refine_ls_number_parameters 246
_refine_ls_number_reflns 5012
_refine_ls_number_restraints 0
_refine_ls_restrained_S_all .927
_refine_ls_R_factor_all .031
_refine_ls_R_factor_gt .024
_refine_ls_shift/su_max .001
_refine_ls_shift/su_mean .000
_refine_ls_structure_factor_coef Fsqd
_refine_ls_weighting_details 'calc w = 1/[\s^2^(Fo^2^)+(0.1P)^2^] where P = (Fo^2^+2Fc^2^)/3'
_refine_ls_weighting_scheme calc
_refine_ls_wR_factor_ref .076
_reflns_number_gt 4355
_reflns_number_total 5012
_reflns_threshold_expression I>2\s(I)
_cod_data_source_file qa0386.cif
_cod_data_source_block I
_cod_depositor_comments
;
The following automatic conversions were performed:
'_symmetry_cell_setting' value 'Triclinic' changed to 'triclinic'
according to '/home/saulius/struct/CIF-dictionaries/cif_core.dic'
dictionary named 'cif_core.dic' version 2.4.1 from 2010-06-29.

Automatic conversion script
Id: cif_fix_enum 1527 2010-12-29 10:47:43Z saulius 

The following automatic conversions were performed:

'_symmetry_cell_setting' value 'Triclinic' changed to 'triclinic'
according to /home/saulius/struct/CIF-dictionaries/cif_core.dic
dictionary named 'cif_core.dic' version 2.4.1 from
2010-06-29.

'_refine_ls_weighting_scheme' value 'calc ' changed to
'calc' according to
/home/saulius/struct/CIF-dictionaries/cif_core.dic dictionary named
'cif_core.dic' version 2.4.1 from 2010-06-29.

Automatic conversion script
Id: cif_fix_values 1715 2011-07-08 13:25:40Z adriana 
;
_cod_database_code 2011457

loop_
_symmetry_equiv_pos_as_xyz
x,y,z
-x,-y,-z

loop_
_atom_site_aniso_label
_atom_site_aniso_U_11
_atom_site_aniso_U_22
_atom_site_aniso_U_33
_atom_site_aniso_U_12
_atom_site_aniso_U_13
_atom_site_aniso_U_23
Mo1 .01180(10) .01530(10) .01470(10) -.00530(10) -.00400(10) -.00010(10)
Mo2 .01760(10) .01660(10) .01260(10) -.00580(10) -.00390(10) .00010(10)
Mo3 .01950(10) .01860(10) .01850(10) -.00910(10) -.00280(10) .00130(10)
Mo4 .01710(10) .01370(10) .01830(10) -.00650(10) -.00270(10) -.00060(10)
O1 .0164(9) .0165(8) .0161(8) -.0065(7) -.0042(7) .0001(7)
O2 .0170(9) .0165(8) .0166(9) -.0075(7) -.0046(7) -.0010(7)
O3 .0216(10) .0226(10) .0186(9) -.0100(8) -.0006(8) -.0004(8)
O4 .0230(10) .0214(9) .0212(10) -.0144(8) -.0017(8) -.0013(8)
O5 .0159(8) .0176(9) .0145(8) -.0067(7) -.0015(7) -.0021(7)
O6 .0320(12) .0212(10) .0242(11) -.0118(9) -.0025(9) -.0050(8)
O7 .0167(9) .0216(9) .0208(9) -.0091(8) -.0033(7) -.0002(8)
O8 .0289(11) .0256(10) .0193(10) -.0066(9) -.0045(8) -.0051(8)
O9 .0282(12) .0368(13) .0321(12) -.0187(11) -.0022(10) .0028(10)
O10 .0258(11) .0263(11) .0228(10) -.0045(9) -.0102(9) .0036(9)
O11 .0336(13) .0229(11) .0271(11) -.0068(9) -.0093(10) .0019(9)
O12 .0231(10) .0237(10) .0295(11) -.0060(9) -.0134(9) .0048(9)
O13 .0281(12) .0239(11) .0343(13) -.0087(9) -.0131(10) .0062(9)
N1 .0220(12) .0253(13) .0307(14) -.0033(10) -.0008(10) .0002(11)
N2 .0263(14) .0227(13) .058(2) -.0015(11) -.0113(14) -.0053(13)
C1 .0346(18) .0328(18) .0343(18) -.0111(15) -.0095(15) .0079(14)
C2 .0316(18) .051(2) .0340(18) -.0229(17) .0040(14) -.0106(16)
C3 .0310(17) .0354(18) .0306(16) -.0168(14) -.0086(13) .0081(13)
N3 .0236(14) .0376(16) .0407(17) -.0042(12) -.0073(12) -.0101(13)
N4 .0276(15) .0294(15) .067(2) -.0032(12) -.0211(16) -.0092(15)
C4 .040(2) .048(2) .0374(19) -.0269(18) -.0148(16) .0082(16)
C5 .0328(19) .061(3) .038(2) -.0175(19) .0013(16) -.0163(19)
C6 .045(2) .039(2) .045(2) -.0203(18) -.0142(18) .0117(17)

loop_
_atom_site_label
_atom_site_fract_x
_atom_site_fract_y
_atom_site_fract_z
_atom_site_U_iso_or_equiv
_atom_site_thermal_displace_type
_atom_site_occupancy
_atom_site_type_symbol
Mo1 .29766(3) .05761(2) .98010(2) .01380(10) Uani 1.000 Mo
Mo2 .58171(3) -.02538(3) .71681(2) .01600(10) Uani 1.000 Mo
Mo3 .30904(3) -.23220(3) 1.21359(2) .01890(10) Uani 1.000 Mo
Mo4 .60385(3) -.31449(3) .94700(2) .01650(10) Uani 1.000 Mo
O1 .5002(2) -.1145(2) 1.0909(2) .0163(5) Uani 1.000 O
O2 .4325(2) -.0972(2) .84764(19) .0163(5) Uani 1.000 O
O3 .7410(3) .0537(2) .6907(2) .0214(6) Uani 1.000 O
O4 .4066(3) -.3233(2) 1.0410(2) .0205(6) Uani 1.000 O
O5 .7238(2) -.1814(2) .87328(19) .0163(5) Uani 1.000 O
O6 .6453(3) -.4055(3) .8026(2) .0259(6) Uani 1.000 O
O7 .1883(2) -.0416(2) 1.0758(2) .0194(5) Uani 1.000 O
O8 .6820(3) -.1734(3) .6095(2) .0260(6) Uani 1.000 O
O9 .1335(3) -.2547(3) 1.2645(3) .0316(7) Uani 1.000 O
O10 .4402(3) .1089(3) .6415(2) .0266(6) Uani 1.000 O
O11 .4421(3) -.3624(3) 1.3004(2) .0293(7) Uani 1.000 O
O12 .1648(3) .1870(3) .8966(2) .0257(6) Uani 1.000 O
O13 .7409(3) -.4356(3) 1.0332(3) .0288(7) Uani 1.000 O
N1 -.0036(3) -.3883(3) .6901(3) .0293(8) Uani 1.000 N
N2 .1909(4) -.6004(4) .6252(4) .0379(9) Uani 1.000 N
C1 .0727(5) -.5286(4) .7269(4) .0352(10) Uani 1.000 C
C2 .1888(5) -.5036(5) .5199(4) .0382(11) Uani 1.000 C
C3 .0653(4) -.3698(4) .5602(4) .0316(10) Uani 1.000 C
N3 .1300(4) -.1150(4) .7754(3) .0361(9) Uani 1.000 N
N4 .3262(4) -.3257(4) .7230(4) .0416(10) Uani 1.000 N
C4 .2036(5) -.2516(5) .8185(4) .0382(11) Uani 1.000 C
C5 .3316(5) -.2356(6) .6162(4) .0451(14) Uani 1.000 C
C6 .2077(5) -.1000(5) .6489(5) .0421(12) Uani 1.000 C
H1 .04790 -.57010 .81000 .056(7) Uiso 1.000 H
H2 .25920 -.52580 .43650 .056(7) Uiso 1.000 H
H3 .03290 -.28180 .50970 .056(7) Uiso 1.000 H
H7 -.08420 -.31880 .73970 .052(8) Uiso 1.000 H
H8 .25860 -.69360 .62530 .052(8) Uiso 1.000 H
H4 .17400 -.28960 .90210 .056(7) Uiso 1.000 H
H5 .40670 -.26210 .53510 .056(7) Uiso 1.000 H
H6 .18080 -.01370 .59590 .056(7) Uiso 1.000 H
H9 .04500 -.04470 .82030 .052(8) Uiso 1.000 H
H10 .39370 -.41840 .72770 .052(8) Uiso 1.000 H

loop_
_atom_type_symbol
_atom_type_description
_atom_type_scat_dispersion_real
_atom_type_scat_dispersion_imag
_atom_type_scat_source
O O .0106 .0060 'International Tables Vol C Tables 4.2.6.8 and 6.1.1.4'
N N .0061 .0033 'International Tables Vol C Tables 4.2.6.8 and 6.1.1.4'
Mo Mo -1.6832 .6857 'International Tables Vol C Tables 4.2.6.8 and 6.1.1.4'
H H .0000 .0000 'International Tables Vol C Tables 4.2.6.8 and 6.1.1.4'
C C .0033 .0016 'International Tables Vol C Tables 4.2.6.8 and 6.1.1.4'

loop_
_geom_angle_atom_site_label_1
_geom_angle_atom_site_label_2
_geom_angle_atom_site_label_3
_geom_angle_site_symmetry_1
_geom_angle_site_symmetry_3
_geom_angle
_geom_angle_publ_flag
O1 Mo1 O2 . . 77.34(8) yes
O1 Mo1 O7 . . 80.99(8) yes
O1 Mo1 O12 . . 175.13(11) yes
O1 Mo1 O1 . 2_657 75.26(7) yes
O1 Mo1 O5 . 2_657 77.84(7) yes
O2 Mo1 O7 . . 97.00(9) yes
O2 Mo1 O12 . . 102.49(10) yes
O1 Mo1 O2 2_657 . 78.68(8) yes
O2 Mo1 O5 . 2_657 149.71(9) yes
O7 Mo1 O12 . . 103.84(12) yes
O1 Mo1 O7 2_657 . 156.24(9) yes
O5 Mo1 O7 2_657 . 95.98(9) yes
O1 Mo1 O12 2_657 . 99.90(11) yes
O5 Mo1 O12 2_657 . 100.77(10) yes
O1 Mo1 O5 2_657 2_657 78.44(8) yes
O2 Mo2 O3 . . 146.53(9) yes
O2 Mo2 O5 . . 71.79(8) yes
O2 Mo2 O8 . . 101.19(11) yes
O2 Mo2 O10 . . 97.47(11) yes
O1 Mo2 O2 2_657 . 73.12(7) yes
O3 Mo2 O5 . . 83.27(8) yes
O3 Mo2 O8 . . 99.70(12) yes
O3 Mo2 O10 . . 101.67(12) yes
O1 Mo2 O3 2_657 . 78.29(8) yes
O5 Mo2 O8 . . 87.68(10) yes
O5 Mo2 O10 . . 164.47(9) yes
O1 Mo2 O5 2_657 . 72.20(7) yes
O8 Mo2 O10 . . 105.74(12) yes
O1 Mo2 O8 2_657 . 159.89(10) yes
O1 Mo2 O10 2_657 . 94.21(9) yes
O1 Mo3 O4 . . 72.25(9) yes
O1 Mo3 O7 . . 68.85(7) yes
O1 Mo3 O9 . . 157.70(11) yes
O1 Mo3 O11 . . 95.92(11) yes
O1 Mo3 O3 . 2_657 72.47(9) yes
O4 Mo3 O7 . . 77.07(8) yes
O4 Mo3 O9 . . 105.64(13) yes
O4 Mo3 O11 . . 98.75(10) yes
O3 Mo3 O4 2_657 . 141.93(9) yes
O7 Mo3 O9 . . 88.94(11) yes
O7 Mo3 O11 . . 164.77(11) yes
O3 Mo3 O7 2_657 . 77.29(8) yes
O9 Mo3 O11 . . 106.28(14) yes
O3 Mo3 O9 2_657 . 101.53(13) yes
O3 Mo3 O11 2_657 . 98.65(11) yes
O1 Mo4 O2 . . 71.41(7) yes
O1 Mo4 O4 . . 78.66(8) yes
O1 Mo4 O5 . . 73.25(7) yes
O1 Mo4 O6 . . 157.61(10) yes
O1 Mo4 O13 . . 96.03(11) yes
O2 Mo4 O4 . . 83.84(8) yes
O2 Mo4 O5 . . 70.91(8) yes
O2 Mo4 O6 . . 86.46(10) yes
O2 Mo4 O13 . . 164.30(11) yes
O4 Mo4 O5 . . 146.86(8) yes
O4 Mo4 O6 . . 102.90(12) yes
O4 Mo4 O13 . . 103.32(12) yes
O5 Mo4 O6 . . 96.75(11) yes
O5 Mo4 O13 . . 96.83(12) yes
O6 Mo4 O13 . . 105.17(14) yes
Mo1 O1 Mo3 . . 90.72(7) yes
Mo1 O1 Mo4 . . 97.80(8) yes
Mo1 O1 Mo1 . 2_657 104.74(8) yes
Mo1 O1 Mo2 . 2_657 97.49(7) yes
Mo3 O1 Mo4 . . 85.06(6) yes
Mo1 O1 Mo3 2_657 . 164.52(10) yes
Mo2 O1 Mo3 2_657 . 85.16(7) yes
Mo1 O1 Mo4 2_657 . 93.51(8) yes
Mo2 O1 Mo4 2_657 . 161.93(9) yes
Mo1 O1 Mo2 2_657 2_657 91.87(8) yes
Mo1 O2 Mo2 . . 109.17(9) yes
Mo1 O2 Mo4 . . 110.07(9) yes
Mo2 O2 Mo4 . . 105.09(9) yes
Mo2 O3 Mo3 . 2_657 118.72(13) yes
Mo3 O4 Mo4 . . 118.44(14) yes
Mo2 O5 Mo4 . . 104.19(9) yes
Mo1 O5 Mo2 2_657 . 109.68(8) yes
Mo1 O5 Mo4 2_657 . 107.78(9) yes
Mo1 O7 Mo3 . . 119.44(11) yes
C1 N1 C3 . . 109.3(3) yes
C1 N2 C2 . . 109.4(4) yes
C1 N1 H7 . . 125.37 no
C3 N1 H7 . . 125.30 no
C1 N2 H8 . . 125.34 no
C2 N2 H8 . . 125.26 no
C4 N3 C6 . . 109.8(4) yes
C4 N4 C5 . . 109.9(4) yes
C4 N3 H9 . . 125.12 no
C6 N3 H9 . . 125.05 no
C5 N4 H10 . . 124.99 no
C4 N4 H10 . . 125.10 no
N1 C1 N2 . . 107.9(3) yes
N2 C2 C3 . . 106.7(4) yes
N1 C3 C2 . . 106.7(3) yes
N1 C1 H1 . . 126.02 no
N2 C1 H1 . . 126.08 no
C3 C2 H2 . . 126.68 no
N2 C2 H2 . . 126.65 no
C2 C3 H3 . . 126.66 no
N1 C3 H3 . . 126.67 no
N3 C4 N4 . . 107.6(4) yes
N4 C5 C6 . . 106.8(4) yes
N3 C6 C5 . . 105.8(4) yes
N3 C4 H4 . . 126.24 no
N4 C4 H4 . . 126.17 no
N4 C5 H5 . . 126.55 no
C6 C5 H5 . . 126.60 no
N3 C6 H6 . . 127.11 no
C5 C6 H6 . . 127.07 no

loop_
_geom_bond_atom_site_label_1
_geom_bond_atom_site_label_2
_geom_bond_site_symmetry_1
_geom_bond_site_symmetry_2
_geom_bond_distance
_geom_bond_publ_flag
Mo1 O1 . . 2.386(2) yes
Mo1 O2 . . 1.9282(19) yes
Mo1 O7 . . 1.761(2) yes
Mo1 O12 . . 1.690(3) yes
Mo1 O1 . 2_657 2.130(2) yes
Mo1 O5 . 2_657 1.9588(19) yes
Mo2 O2 . . 1.992(2) yes
Mo2 O3 . . 1.902(3) yes
Mo2 O5 . . 2.353(2) yes
Mo2 O8 . . 1.695(2) yes
Mo2 O10 . . 1.703(3) yes
Mo2 O1 . 2_657 2.313(2) yes
Mo3 O1 . . 2.537(2) yes
Mo3 O4 . . 1.913(2) yes
Mo3 O7 . . 2.2857(19) yes
Mo3 O9 . . 1.695(3) yes
Mo3 O11 . . 1.715(3) yes
Mo3 O3 . 2_657 1.917(2) yes
Mo4 O1 . . 2.2936(19) yes
Mo4 O2 . . 2.3645(19) yes
Mo4 O4 . . 1.893(3) yes
Mo4 O5 . . 2.031(2) yes
Mo4 O6 . . 1.697(2) yes
Mo4 O13 . . 1.701(3) yes
N1 C1 . . 1.312(5) yes
N1 C3 . . 1.370(5) yes
N2 C1 . . 1.321(6) yes
N2 C2 . . 1.364(6) yes
N1 H7 . . .8601 no
N2 H8 . . .8593 no
N3 C6 . . 1.359(6) yes
N3 C4 . . 1.302(6) yes
N4 C4 . . 1.305(6) yes
N4 C5 . . 1.343(6) yes
N3 H9 . . .8602 no
N4 H10 . . .8599 no
C2 C3 . . 1.344(6) no
C1 H1 . . .9308 no
C2 H2 . . .9295 no
C3 H3 . . .9300 no
C5 C6 . . 1.344(7) no
C4 H4 . . .9301 no
C5 H5 . . .9305 no
C6 H6 . . .9296 no

loop_
_geom_contact_atom_site_label_1
_geom_contact_atom_site_label_2
_geom_contact_distance
_geom_contact_site_symmetry_2
_geom_contact_publ_flag
Mo1 N3 3.799(4) . no
Mo1 C4 4.088(5) . no
Mo1 N3 4.013(4) 2_557 no
Mo2 O10 3.956(2) 2_656 no
Mo2 C6 4.136(5) 2_656 no
Mo2 N1 3.958(3) 1_655 no
Mo2 C5 4.060(5) . no
Mo2 C6 4.091(5) . no
Mo3 O6 3.391(3) 2_647 no
Mo3 Mo4 4.5604(8) 2_647 no
Mo3 C2 4.163(4) 1_556 no
Mo4 C1 4.131(5) 1_655 no
Mo4 Mo3 4.5604(8) 2_647 no
Mo4 Mo4 4.7044(9) 2_647 no
Mo4 N4 3.926(4) . no
Mo4 N1 3.795(3) 1_655 no
Mo4 O4 3.563(2) 2_647 no
Mo4 C4 4.062(5) . no
Mo1 H9 3.4006 2_557 no
Mo1 H7 3.6442 2_557 no
Mo2 H8 3.6009 1_565 no
Mo2 H5 3.6410 2_656 no
Mo2 H6 3.5316 2_656 no
Mo2 H7 3.2615 1_655 no
Mo3 H3 3.6249 1_556 no
Mo3 H5 3.6188 1_556 no
Mo3 H2 3.5988 1_556 no
Mo3 H9 3.3406 2_557 no
Mo3 H10 3.4734 2_647 no
Mo4 H7 3.1521 1_655 no
O2 N3 3.175(5) . no
O2 C4 3.176(5) . no
O2 C5 3.369(5) . no
O2 C6 3.296(6) . no
O4 Mo4 3.563(2) 2_647 no
O4 C4 3.179(5) . no
O4 O6 3.106(3) 2_647 no
O4 O4 3.228(3) 2_647 no
O5 N1 2.867(3) 1_655 no
O6 N4 3.049(5) . no
O6 O11 3.072(4) 2_647 no
O6 O9 3.114(4) 2_647 no
O6 O8 2.934(3) . no
O6 C2 3.355(5) 2_646 no
O6 O4 3.106(3) 2_647 no
O6 Mo3 3.391(3) 2_647 no
O7 N3 2.817(4) 2_557 no
O8 N2 3.110(4) 2_646 no
O8 C3 3.201(5) 1_655 no
O8 C2 3.168(5) 2_646 no
O8 O10 2.997(3) 2_656 no
O8 N1 3.057(4) 1_655 no
O8 O6 2.934(3) . no
O9 C1 3.394(6) 2_547 no
O9 C2 3.379(5) 1_556 no
O9 C3 3.158(5) 1_556 no
O9 O6 3.114(4) 2_647 no
O10 O8 2.997(3) 2_656 no
O10 Mo2 3.956(2) 2_656 no
O10 O12 3.097(3) . no
O10 N2 2.825(5) 1_565 no
O11 N4 2.882(5) 2_647 no
O11 C5 3.377(5) 1_556 no
O11 O6 3.072(4) 2_647 no
O12 O13 3.112(4) 2_657 no
O12 O10 3.097(3) . no
O12 C1 3.036(4) 1_565 no
O13 C4 3.162(5) 2_647 no
O13 C1 3.284(6) 2_647 no
O13 O12 3.112(4) 2_657 no
O3 H6 2.9045 2_656 no
O4 H4 2.7843 . no
O5 H7 2.0134 1_655 no
O6 H2 2.4766 2_646 no
O6 H10 2.7069 . no
O6 H7 2.9012 1_655 no
O7 H9 2.0238 2_557 no
O8 H8 2.7014 2_646 no
O8 H2 2.8159 2_646 no
O8 H7 2.6523 1_655 no
O9 H3 2.5095 1_556 no
O9 H9 2.8512 2_557 no
O10 H5 2.7513 2_656 no
O10 H8 1.9792 1_565 no
O11 H5 2.6098 1_556 no
O11 H2 2.8452 1_556 no
O11 H10 2.0335 2_647 no
O12 H1 2.3344 1_565 no
O13 H1 2.8711 2_647 no
O13 H4 2.5174 2_647 no
N1 Mo2 3.958(3) 1_455 no
N1 Mo4 3.795(3) 1_455 no
N1 O5 2.867(3) 1_455 no
N1 O8 3.057(4) 1_455 no
N1 C4 3.338(6) . no
N2 O10 2.825(5) 1_545 no
N2 O8 3.110(4) 2_646 no
N3 O2 3.175(5) . no
N3 Mo1 4.013(4) 2_557 no
N3 O7 2.817(4) 2_557 no
N3 Mo1 3.799(4) . no
N4 Mo4 3.926(4) . no
N4 O6 3.049(5) . no
N4 O11 2.882(5) 2_647 no
C1 Mo4 4.131(5) 1_455 no
C1 O12 3.036(4) 1_545 no
C1 O13 3.284(5) 2_647 no
C1 O9 3.394(6) 2_547 no
C2 O8 3.168(5) 2_646 no
C2 O6 3.355(5) 2_646 no
C2 Mo3 4.163(4) 1_554 no
C2 O9 3.379(5) 1_554 no
C2 C3 3.397(7) 2_546 no
C3 O8 3.201(5) 1_455 no
C3 O9 3.158(5) 1_554 no
C3 C5 3.448(7) . no
C3 C2 3.397(7) 2_546 no
C4 O13 3.162(5) 2_647 no
C4 O2 3.176(5) . no
C4 Mo1 4.088(5) . no
C4 Mo4 4.062(5) . no
C4 O4 3.179(5) . no
C4 N1 3.338(6) . no
C5 O11 3.377(5) 1_554 no
C5 O2 3.369(5) . no
C5 Mo2 4.060(5) . no
C5 C3 3.448(7) . no
C6 O2 3.296(6) . no
C6 Mo2 4.091(5) . no
C6 Mo2 4.136(5) 2_656 no
H1 O12 2.3344 1_545 no
H1 O13 2.8711 2_647 no
H2 O8 2.8159 2_646 no
H2 Mo3 3.5988 1_554 no
H2 O11 2.8452 1_554 no
H2 O6 2.4766 2_646 no
H3 Mo3 3.6248 1_554 no
H3 O9 2.5095 1_554 no
H4 O4 2.7843 . no
H4 O13 2.5174 2_647 no
H5 O11 2.6098 1_554 no
H5 Mo3 3.6188 1_554 no
H5 Mo2 3.6410 2_656 no
H5 O10 2.7513 2_656 no
H6 Mo2 3.5316 2_656 no
H6 O3 2.9045 2_656 no
H7 Mo1 3.6442 2_557 no
H7 Mo4 3.1521 1_455 no
H7 O5 2.0134 1_455 no
H7 Mo2 3.2615 1_455 no
H7 O8 2.6523 1_455 no
H7 O6 2.9012 1_455 no
H8 O8 2.7014 2_646 no
H8 O10 1.9792 1_545 no
H8 Mo2 3.6009 1_545 no
H9 Mo1 3.4006 2_557 no
H9 Mo3 3.3406 2_557 no
H9 O7 2.0238 2_557 no
H9 O9 2.8512 2_557 no
H10 O6 2.7069 . no
H10 Mo3 3.4734 2_647 no
H10 O11 2.0335 2_647 no

loop_
_geom_hbond_atom_site_label_D
_geom_hbond_atom_site_label_H
_geom_hbond_atom_site_label_A
_geom_hbond_site_symmetry_A
_geom_hbond_distance_DH
_geom_hbond_distance_HA
_geom_hbond_distance_DA
_geom_hbond_angle_DHA
_geom_hbond_publ_flag
N1 H7 O5 1_455 .8601 2.0134 2.867(3) 171.51 yes
N2 H8 O10 1_545 .8593 1.9792 2.825(5) 167.95 yes
N3 H9 O7 2_557 .8602 2.0238 2.817(4) 152.86 yes
N4 H10 O11 2_647 .8599 2.0335 2.882(5) 168.77 yes
C1 H1 O12 1_545 .9308 2.3344 3.036(4) 131.90 yes
C2 H2 O6 2_646 .9295 2.4766 3.355(5) 157.59 yes
C3 H3 O9 1_554 .9300 2.5095 3.158(5) 126.98 yes
C4 H4 O13 2_647 .9301 2.5174 3.162(5) 126.61 yes

loop_
_geom_torsion_atom_site_label_1
_geom_torsion_atom_site_label_2
_geom_torsion_atom_site_label_3
_geom_torsion_atom_site_label_4
_geom_torsion_site_symmetry_1
_geom_torsion_site_symmetry_3
_geom_torsion_site_symmetry_4
_geom_torsion
_geom_torsion_publ_flag
O2 Mo1 O1 Mo3 . . . -99.42(8) no
O2 Mo1 O1 Mo4 . . . -14.30(8) no
O2 Mo1 O1 Mo1 . . 2_657 81.43(9) no
O2 Mo1 O1 Mo2 . . 2_657 175.37(9) no
O7 Mo1 O1 Mo3 . . . -.09(7) no
O7 Mo1 O1 Mo4 . . . 85.03(9) no
O7 Mo1 O1 Mo1 . . 2_657 -179.24(10) no
O7 Mo1 O1 Mo2 . . 2_657 -85.31(9) no
O1 Mo1 O1 Mo3 2_657 . . 179.15(8) no
O1 Mo1 O1 Mo4 2_657 . . -95.73(8) no
O1 Mo1 O1 Mo1 2_657 . 2_657 .00(8) no
O1 Mo1 O1 Mo2 2_657 . 2_657 93.94(8) no
O5 Mo1 O1 Mo3 2_657 . . 98.08(8) no
O5 Mo1 O1 Mo4 2_657 . . -176.80(9) no
O5 Mo1 O1 Mo1 2_657 . 2_657 -81.07(9) no
O5 Mo1 O1 Mo2 2_657 . 2_657 12.87(8) no
O1 Mo1 O2 Mo2 . . . -100.22(10) no
O1 Mo1 O2 Mo4 . . . 14.64(8) no
O7 Mo1 O2 Mo2 . . . -179.31(10) no
O7 Mo1 O2 Mo4 . . . -64.44(11) no
O12 Mo1 O2 Mo2 . . . 74.79(14) no
O12 Mo1 O2 Mo4 . . . -170.35(12) no
O1 Mo1 O2 Mo2 2_657 . . -22.98(9) no
O1 Mo1 O2 Mo4 2_657 . . 91.88(10) no
O5 Mo1 O2 Mo2 2_657 . . -64.57(18) no
O5 Mo1 O2 Mo4 2_657 . . 50.29(19) no
O1 Mo1 O7 Mo3 . . . .11(11) no
O2 Mo1 O7 Mo3 . . . 76.05(11) no
O12 Mo1 O7 Mo3 . . . -179.20(11) no
O1 Mo1 O7 Mo3 2_657 . . -1.7(3) no
O5 Mo1 O7 Mo3 2_657 . . -76.53(11) no
O1 Mo1 O1 Mo2 . 2_657 . 98.25(7) no
O1 Mo1 O1 Mo1 . 2_657 2_657 .00(7) no
O1 Mo1 O1 Mo4 . 2_657 2_657 -99.01(8) no
O2 Mo1 O1 Mo2 . 2_657 . 18.53(7) no
O2 Mo1 O1 Mo1 . 2_657 2_657 -79.72(8) no
O2 Mo1 O1 Mo4 . 2_657 2_657 -178.73(9) no
O7 Mo1 O1 Mo2 . 2_657 . 100.1(2) no
O7 Mo1 O1 Mo1 . 2_657 2_657 1.9(2) no
O7 Mo1 O1 Mo4 . 2_657 2_657 -97.15(19) no
O12 Mo1 O1 Mo2 . 2_657 . -82.37(9) no
O12 Mo1 O1 Mo1 . 2_657 2_657 179.39(9) no
O12 Mo1 O1 Mo4 . 2_657 2_657 80.38(10) no
O5 Mo1 O1 Mo2 2_657 2_657 . 178.55(8) no
O1 Mo1 O5 Mo2 . 2_657 2_657 -13.32(8) no
O1 Mo1 O5 Mo4 . 2_657 2_657 99.51(10) no
O2 Mo1 O5 Mo2 . 2_657 2_657 -48.89(19) no
O2 Mo1 O5 Mo4 . 2_657 2_657 63.94(18) no
O7 Mo1 O5 Mo2 . 2_657 2_657 66.09(10) no
O7 Mo1 O5 Mo4 . 2_657 2_657 178.92(10) no
O12 Mo1 O5 Mo2 . 2_657 2_657 171.44(12) no
O12 Mo1 O5 Mo4 . 2_657 2_657 -75.72(13) no
O3 Mo2 O2 Mo1 . . . 54.09(18) no
O3 Mo2 O2 Mo4 . . . -63.94(16) no
O5 Mo2 O2 Mo1 . . . 97.94(10) no
O5 Mo2 O2 Mo4 . . . -20.09(7) no
O8 Mo2 O2 Mo1 . . . -178.28(12) no
O8 Mo2 O2 Mo4 . . . 63.68(12) no
O10 Mo2 O2 Mo1 . . . -70.54(12) no
O10 Mo2 O2 Mo4 . . . 171.43(10) no
O1 Mo2 O2 Mo1 2_657 . . 21.62(9) no
O1 Mo2 O2 Mo4 2_657 . . -96.42(9) no
O2 Mo2 O3 Mo3 . . 2_657 -53.7(2) no
O5 Mo2 O3 Mo3 . . 2_657 -95.18(12) no
O8 Mo2 O3 Mo3 . . 2_657 178.35(13) no
O10 Mo2 O3 Mo3 . . 2_657 69.91(13) no
O1 Mo2 O3 Mo3 2_657 . 2_657 -22.03(11) no
O2 Mo2 O5 Mo4 . . . 23.47(8) no
O2 Mo2 O5 Mo1 . . 2_657 -91.68(10) no
O3 Mo2 O5 Mo4 . . . -179.16(9) no
O3 Mo2 O5 Mo1 . . 2_657 65.69(10) no
O8 Mo2 O5 Mo4 . . . -79.11(12) no
O8 Mo2 O5 Mo1 . . 2_657 165.74(13) no
O1 Mo2 O5 Mo4 2_657 . . 101.02(9) no
O1 Mo2 O5 Mo1 2_657 . 2_657 -14.13(9) no
O2 Mo2 O1 Mo1 . 2_657 . -18.37(7) no
O2 Mo2 O1 Mo1 . 2_657 2_657 86.75(8) no
O2 Mo2 O1 Mo3 . 2_657 2_657 176.84(8) no
O3 Mo2 O1 Mo1 . 2_657 . 179.23(8) no
O3 Mo2 O1 Mo1 . 2_657 2_657 -75.64(8) no
O3 Mo2 O1 Mo3 . 2_657 2_657 14.45(7) no
O5 Mo2 O1 Mo1 . 2_657 . -94.16(8) no
O5 Mo2 O1 Mo1 . 2_657 2_657 10.97(7) no
O5 Mo2 O1 Mo3 . 2_657 2_657 101.06(7) no
O8 Mo2 O1 Mo1 . 2_657 . -94.5(3) no
O8 Mo2 O1 Mo1 . 2_657 2_657 10.6(4) no
O8 Mo2 O1 Mo3 . 2_657 2_657 100.7(3) no
O10 Mo2 O1 Mo1 . 2_657 . 78.16(11) no
O10 Mo2 O1 Mo1 . 2_657 2_657 -176.71(11) no
O10 Mo2 O1 Mo3 . 2_657 2_657 -86.62(11) no
O4 Mo3 O1 Mo1 . . . 82.71(9) no
O4 Mo3 O1 Mo4 . . . -15.05(8) no
O4 Mo3 O1 Mo2 . . 2_657 -179.84(9) no
O7 Mo3 O1 Mo1 . . . .07(6) no
O7 Mo3 O1 Mo4 . . . -97.69(7) no
O7 Mo3 O1 Mo2 . . 2_657 97.53(7) no
O9 Mo3 O1 Mo1 . . . -5.3(3) no
O9 Mo3 O1 Mo4 . . . -103.1(3) no
O9 Mo3 O1 Mo2 . . 2_657 92.1(3) no
O11 Mo3 O1 Mo1 . . . -179.97(9) no
O11 Mo3 O1 Mo4 . . . 82.27(9) no
O11 Mo3 O1 Mo2 . . 2_657 -82.51(9) no
O3 Mo3 O1 Mo1 2_657 . . -82.73(9) no
O3 Mo3 O1 Mo4 2_657 . . 179.50(10) no
O3 Mo3 O1 Mo2 2_657 . 2_657 14.72(8) no
O1 Mo3 O4 Mo4 . . . 20.89(9) no
O7 Mo3 O4 Mo4 . . . 92.52(11) no
O9 Mo3 O4 Mo4 . . . 177.70(13) no
O11 Mo3 O4 Mo4 . . . -72.57(14) no
O3 Mo3 O4 Mo4 2_657 . . 43.8(2) no
O1 Mo3 O7 Mo1 . . . -.11(9) no
O4 Mo3 O7 Mo1 . . . -75.84(13) no
O9 Mo3 O7 Mo1 . . . 177.84(14) no
O3 Mo3 O7 Mo1 2_657 . . 75.77(13) no
O1 Mo3 O3 Mo2 . 2_657 2_657 -20.56(10) no
O4 Mo3 O3 Mo2 . 2_657 2_657 -43.4(2) no
O7 Mo3 O3 Mo2 . 2_657 2_657 -92.10(12) no
O9 Mo3 O3 Mo2 . 2_657 2_657 -178.35(14) no
O11 Mo3 O3 Mo2 . 2_657 2_657 72.96(14) no
O2 Mo4 O1 Mo1 . . . 11.97(7) no
O2 Mo4 O1 Mo3 . . . 102.02(7) no
O2 Mo4 O1 Mo1 . . 2_657 -93.44(8) no
O4 Mo4 O1 Mo1 . . . -75.28(9) no
O4 Mo4 O1 Mo3 . . . 14.77(7) no
O4 Mo4 O1 Mo1 . . 2_657 179.32(9) no
O5 Mo4 O1 Mo1 . . . 86.95(8) no
O5 Mo4 O1 Mo3 . . . 177.00(8) no
O5 Mo4 O1 Mo1 . . 2_657 -18.45(7) no
O6 Mo4 O1 Mo1 . . . 21.1(3) no
O6 Mo4 O1 Mo3 . . . 111.1(3) no
O6 Mo4 O1 Mo1 . . 2_657 -84.3(3) no
O13 Mo4 O1 Mo1 . . . -177.70(12) no
O13 Mo4 O1 Mo3 . . . -87.65(11) no
O13 Mo4 O1 Mo1 . . 2_657 76.89(12) no
O1 Mo4 O2 Mo1 . . . -15.70(9) no
O1 Mo4 O2 Mo2 . . . 101.72(9) no
O4 Mo4 O2 Mo1 . . . 64.37(11) no
O4 Mo4 O2 Mo2 . . . -178.20(10) no
O5 Mo4 O2 Mo1 . . . -93.85(10) no
O5 Mo4 O2 Mo2 . . . 23.58(8) no
O6 Mo4 O2 Mo1 . . . 167.76(13) no
O6 Mo4 O2 Mo2 . . . -74.81(12) no
O1 Mo4 O4 Mo3 . . . -22.52(10) no
O2 Mo4 O4 Mo3 . . . -94.74(11) no
O5 Mo4 O4 Mo3 . . . -54.8(2) no
O6 Mo4 O4 Mo3 . . . -179.66(12) no
O13 Mo4 O4 Mo3 . . . 71.06(14) no
O1 Mo4 O5 Mo2 . . . -95.34(8) no
O1 Mo4 O5 Mo1 . . 2_657 21.14(8) no
O2 Mo4 O5 Mo2 . . . -19.70(7) no
O2 Mo4 O5 Mo1 . . 2_657 96.78(9) no
O4 Mo4 O5 Mo2 . . . -62.16(18) no
O4 Mo4 O5 Mo1 . . 2_657 54.3(2) no
O6 Mo4 O5 Mo2 . . . 64.17(12) no
O6 Mo4 O5 Mo1 . . 2_657 -179.35(12) no
O13 Mo4 O5 Mo2 . . . 170.40(11) no
O13 Mo4 O5 Mo1 . . 2_657 -73.12(13) no
C3 N1 C1 N2 . . . 1.2(5) no
C1 N1 C3 C2 . . . -1.2(5) no
C2 N2 C1 N1 . . . -.7(5) no
C1 N2 C2 C3 . . . .0(6) no
C6 N3 C4 N4 . . . -.4(6) no
C4 N3 C6 C5 . . . .9(6) no
C4 N4 C5 C6 . . . .7(6) no
C5 N4 C4 N3 . . . -.2(6) no
N2 C2 C3 N1 . . . .7(5) no
N4 C5 C6 N3 . . . -1.0(6) no
